data_2102045
loop_
_publ_author_name
'Johansson, Maria H.'
'Otto, Stefanus'
'Roodt, Andreas'
'Oskarsson, \%Ake'

_publ_section_title
;
 Packing effects on the geometry of neutral platinum(II) complexes due
 to solvate molecules: the structure of
 <i>trans</i>-dichlorobis(triphenylarsine)platinum(II)
;
_journal_issue 2
_journal_name_full 'Acta Crystallographica Section B'
_journal_page_first 226
_journal_page_last 233
_journal_paper_doi 10.1107/S0108768199014500
_journal_volume 56
_journal_year 2000
_chemical_formula_moiety '[PtCl2(As(C6H5)3)2].2CH2Cl2'
_chemical_formula_sum 'C38 H34 As2 Cl6 Pt'
_chemical_formula_weight 1048.28
_chemical_name_common trans-dichlorobistriphenylarsineplatinum(II)
_chemical_name_systematic ?
_space_group_IT_number 61
_symmetry_cell_setting orthorhombic
_symmetry_space_group_name_Hall '-P 2ac 2ab'
_symmetry_space_group_name_H-M 'P b c a'
_audit_creation_method SHELXL-97
_cell_angle_alpha 90.00
_cell_angle_beta 90.00
_cell_angle_gamma 90.00
_cell_formula_units_Z 4
_cell_length_a 20.582(4)
_cell_length_b 8.1460(16)
_cell_length_c 23.491(5)
_cell_measurement_reflns_used 8192
_cell_measurement_temperature 293(2)
_cell_measurement_theta_max 30
_cell_measurement_theta_min 2
_cell_volume 3938.5(14)
_computing_cell_refinement 'Siemens SMART'
_computing_data_collection 'Siemens SMART'
_computing_data_reduction 'Siemens SHELXTL'
_computing_molecular_graphics 'Siemens SHELXTL'
_computing_publication_material 'Siemens SHELXTL'
_computing_structure_refinement 'SHELXL-97 (Sheldrick, 1997)'
_computing_structure_solution 'SHELXS-86 (Sheldrick, 1990)'
_diffrn_ambient_temperature 293(2)
_diffrn_measured_fraction_theta_full .872
_diffrn_measured_fraction_theta_max .872
_diffrn_measurement_device_type 'SMART CCD'
_diffrn_measurement_method '\w scans'
_diffrn_radiation_monochromator graphite
_diffrn_radiation_source 'rotating anode'
_diffrn_radiation_type MoK\a
_diffrn_radiation_wavelength .71073
_diffrn_reflns_av_R_equivalents .0264
_diffrn_reflns_av_sigmaI/netI .0218
_diffrn_reflns_limit_h_max 32
_diffrn_reflns_limit_h_min -29
_diffrn_reflns_limit_k_max 12
_diffrn_reflns_limit_k_min -8
_diffrn_reflns_limit_l_max 36
_diffrn_reflns_limit_l_min -34
_diffrn_reflns_number 35863
_diffrn_reflns_theta_full 34.34
_diffrn_reflns_theta_max 34.34
_diffrn_reflns_theta_min 1.98
_diffrn_standards_decay_% .00
_exptl_absorpt_coefficient_mu 5.664
_exptl_absorpt_correction_T_max .280
_exptl_absorpt_correction_T_min .172
_exptl_absorpt_correction_type multi-scan
_exptl_crystal_colour yellow
_exptl_crystal_density_diffrn 1.768
_exptl_crystal_density_meas ?
_exptl_crystal_density_method .
_exptl_crystal_description rectangle
_exptl_crystal_F_000 2032
_exptl_crystal_size_max .49
_exptl_crystal_size_mid .24
_exptl_crystal_size_min .23
_refine_diff_density_max .853
_refine_diff_density_min -.742
_refine_ls_extinction_method none
_refine_ls_goodness_of_fit_ref 1.201
_refine_ls_hydrogen_treatment 'riding model'
_refine_ls_matrix_type full
_refine_ls_number_parameters 214
_refine_ls_number_reflns 7901
_refine_ls_number_restraints 0
_refine_ls_restrained_S_all 1.201
_refine_ls_R_factor_all .0569
_refine_ls_R_factor_gt .0316
_refine_ls_shift/su_max .001
_refine_ls_shift/su_mean .000
_refine_ls_structure_factor_coef Fsqd
_refine_ls_weighting_details 'w=1/[\s^2^(Fo^2^)+(0.0164P)^2^+3.4151P] where P=(Fo^2^+2Fc^2^)/3'
_refine_ls_weighting_scheme calc
_refine_ls_wR_factor_ref .0670
_reflns_number_gt 5609
_reflns_number_total 7901
_reflns_threshold_expression I>2sigma(I)
_cod_data_source_file ns0002.cif
_cod_data_source_block 2
_cod_depositor_comments
;
The following automatic conversions were performed:

'_refine_ls_weighting_scheme' value 'calc
w=1/[\s^2^(Fo^2^)+(0.0164P)^2^+3.4151P] where P=(Fo^2^+2Fc^2^)/3' was
changed to 'calc'. New tag '_refine_ls_weighting_details' was
created. The value of the new tag was set to
'w=1/[\s^2^(Fo^2^)+(0.0164P)^2^+3.4151P] where P=(Fo^2^+2Fc^2^)/3'.

Automatic conversion script
Id: cif_fix_values 3143 2015-03-26 13:38:13Z robertas 
;
_cod_original_sg_symbol_H-M Pbca
_cod_database_code 2102045

loop_
_symmetry_equiv_pos_as_xyz
'x, y, z'
'-x+1/2, -y, z+1/2'
'-x, y+1/2, -z+1/2'
'x+1/2, -y+1/2, -z'
'-x, -y, -z'
'x-1/2, y, -z-1/2'
'x, -y-1/2, z-1/2'
'-x-1/2, y-1/2, z'

loop_
_atom_site_label
_atom_site_fract_x
_atom_site_fract_y
_atom_site_fract_z
_atom_site_U_iso_or_equiv
_atom_site_adp_type
_atom_site_calc_flag
_atom_site_refinement_flags
_atom_site_occupancy
_atom_site_type_symbol
Pt .5000 .0000 .0000 .03300(4) Uani d S 1 Pt
As1 .563935(12) .15315(3) .066429(10) .03340(5) Uani d . 1 As
Cl1 .40529(4) .04470(11) .04966(3) .05372(18) Uani d . 1 Cl
Cl3 .74591(9) .7530(2) -.16502(6) .1254(6) Uani d . 1 Cl
Cl4 .86100(8) .61416(19) -.21631(7) .1162(5) Uani d . 1 Cl
C111 .61820(12) .0138(3) .11346(11) .0361(5) Uani d . 1 C
C112 .64569(15) .0729(4) .16307(12) .0466(6) Uani d . 1 C
H112 .6390 .1814 .1739 .056 Uiso calc R 1 H
C113 .68310(16) -.0291(4) .19663(14) .0551(8) Uani d . 1 C
H113 .7018 .0114 .2299 .066 Uiso calc R 1 H
C114 .69294(16) -.1894(4) .18134(14) .0573(8) Uani d . 1 C
H114 .7178 -.2578 .2043 .069 Uiso calc R 1 H
C115 .66600(17) -.2489(4) .13200(16) .0581(8) Uani d . 1 C
H115 .6731 -.3575 .1215 .070 Uiso calc R 1 H
C116 .62847(15) -.1489(4) .09789(13) .0475(6) Uani d . 1 C
H116 .6101 -.1901 .0646 .057 Uiso calc R 1 H
C121 .62121(13) .3056(3) .02848(11) .0368(5) Uani d . 1 C
C122 .59450(17) .3998(4) -.01485(14) .0529(7) Uani d . 1 C
H122 .5513 .3853 -.0252 .063 Uiso calc R 1 H
C123 .6323(2) .5154(4) -.04268(16) .0632(9) Uani d . 1 C
H123 .6142 .5802 -.0712 .076 Uiso calc R 1 H
C124 .6964(2) .5340(5) -.02805(17) .0667(10) Uani d . 1 C
H124 .7218 .6119 -.0466 .080 Uiso calc R 1 H
C125 .72326(17) .4381(5) .01388(17) .0626(9) Uani d . 1 C
H125 .7670 .4492 .0229 .075 Uiso calc R 1 H
C126 .68544(14) .3249(4) .04274(14) .0481(7) Uani d . 1 C
H126 .7035 .2620 .0717 .058 Uiso calc R 1 H
C131 .52136(13) .2898(3) .12274(11) .0393(5) Uani d . 1 C
C132 .52942(17) .4585(4) .12276(15) .0546(8) Uani d . 1 C
H132 .5554 .5083 .0953 .065 Uiso calc R 1 H
C133 .49849(19) .5533(5) .16405(19) .0716(11) Uani d . 1 C
H133 .5041 .6665 .1644 .086 Uiso calc R 1 H
C134 .4600(2) .4805(5) .20392(18) .0732(11) Uani d . 1 C
H134 .4395 .5443 .2314 .088 Uiso calc R 1 H
C135 .45128(18) .3134(5) .20368(15) .0661(10) Uani d . 1 C
H135 .4247 .2645 .2309 .079 Uiso calc R 1 H
C136 .48186(16) .2174(4) .16316(14) .0531(7) Uani d . 1 C
H136 .4758 .1042 .1631 .064 Uiso calc R 1 H
C1 .8237(3) .6919(9) -.1550(2) .128(2) Uani d . 1 C
H1A .8245 .6080 -.1257 .154 Uiso calc R 1 H
H1B .8488 .7845 -.1413 .154 Uiso calc R 1 H

loop_
_atom_site_aniso_label
_atom_site_aniso_U_11
_atom_site_aniso_U_22
_atom_site_aniso_U_33
_atom_site_aniso_U_12
_atom_site_aniso_U_13
_atom_site_aniso_U_23
Pt .02991(6) .03802(7) .03106(6) -.00176(5) -.00018(5) -.00303(5)
As1 .03124(10) .03657(12) .03238(10) -.00118(10) -.00114(10) -.00313(10)
Cl1 .0382(3) .0708(5) .0521(4) -.0049(3) .0095(3) -.0164(4)
Cl3 .1513(15) .1368(14) .0880(9) .0353(12) -.0189(9) .0130(8)
Cl4 .1351(13) .1014(10) .1120(11) .0066(9) -.0014(9) .0242(8)
C111 .0327(11) .0392(13) .0364(12) -.0021(10) .0008(9) .0028(10)
C112 .0537(17) .0448(16) .0414(14) .0001(13) -.0088(12) -.0023(12)
C113 .0514(17) .071(2) .0432(15) .0020(15) -.0110(13) .0059(15)
C114 .0499(17) .066(2) .0563(18) .0115(15) -.0031(14) .0162(16)
C115 .064(2) .0433(16) .067(2) .0137(15) .0022(17) .0062(15)
C116 .0513(16) .0431(15) .0481(15) .0014(13) -.0012(12) -.0035(13)
C121 .0360(12) .0371(13) .0374(12) -.0015(10) .0025(10) -.0014(10)
C122 .0505(17) .0554(18) .0528(17) -.0018(14) -.0071(14) .0125(14)
C123 .079(3) .054(2) .056(2) -.0027(18) -.0012(18) .0149(16)
C124 .077(3) .057(2) .066(2) -.0225(19) .0126(19) .0057(17)
C125 .0443(17) .065(2) .078(2) -.0161(16) .0022(16) .0065(19)
C126 .0397(14) .0486(16) .0561(17) -.0041(12) -.0036(12) .0031(14)
C131 .0364(12) .0459(14) .0356(12) .0024(11) -.0035(10) -.0066(11)
C132 .0532(18) .0491(17) .061(2) .0004(14) .0079(16) -.0125(15)
C133 .081(3) .0535(19) .080(3) .0078(19) .014(2) -.024(2)
C134 .076(3) .081(3) .063(2) .012(2) .014(2) -.025(2)
C135 .066(2) .083(3) .0493(18) .0047(19) .0177(16) -.0071(18)
C136 .0590(18) .0555(18) .0449(16) .0014(15) .0079(14) -.0015(14)
C1 .155(6) .151(6) .078(3) .001(5) -.043(4) .001(4)

loop_
_atom_type_symbol
_atom_type_description
_atom_type_scat_dispersion_real
_atom_type_scat_dispersion_imag
_atom_type_scat_source
C C .0033 .0016 'International Tables Vol C Tables 4.2.6.8 and 6.1.1.4'
H H .0000 .0000 'International Tables Vol C Tables 4.2.6.8 and 6.1.1.4'
Cl Cl .1484 .1585 'International Tables Vol C Tables 4.2.6.8 and 6.1.1.4'
As As .0499 2.0058 'International Tables Vol C Tables 4.2.6.8 and 6.1.1.4'
Pt Pt -1.7033 8.3905 'International Tables Vol C Tables 4.2.6.8 and 6.1.1.4'

loop_
_geom_angle_atom_site_label_1
_geom_angle_atom_site_label_2
_geom_angle_atom_site_label_3
_geom_angle_site_symmetry_1
_geom_angle_site_symmetry_3
_geom_angle
Cl1 Pt Cl1 . 5_655 180.0
Cl1 Pt As1 . 5_655 86.98(2)
Cl1 Pt As1 5_655 5_655 93.02(2)
Cl1 Pt As1 . . 93.02(2)
Cl1 Pt As1 5_655 . 86.98(2)
As1 Pt As1 5_655 . 180.0
C121 As1 C131 . . 102.82(12)
C121 As1 C111 . . 106.74(11)
C131 As1 C111 . . 101.99(11)
C121 As1 Pt . . 111.72(8)
C131 As1 Pt . . 119.73(8)
C111 As1 Pt . . 112.55(8)
C112 C111 C116 . . 119.4(3)
C112 C111 As1 . . 120.9(2)
C116 C111 As1 . . 119.7(2)
C113 C112 C111 . . 120.0(3)
C114 C113 C112 . . 120.4(3)
C113 C114 C115 . . 119.9(3)
C114 C115 C116 . . 120.5(3)
C115 C116 C111 . . 119.7(3)
C126 C121 C122 . . 119.8(3)
C126 C121 As1 . . 123.3(2)
C122 C121 As1 . . 116.9(2)
C123 C122 C121 . . 120.0(3)
C124 C123 C122 . . 119.8(3)
C123 C124 C125 . . 120.3(3)
C124 C125 C126 . . 120.3(3)
C121 C126 C125 . . 119.9(3)
C136 C131 C132 . . 119.6(3)
C136 C131 As1 . . 119.3(2)
C132 C131 As1 . . 121.1(2)
C131 C132 C133 . . 119.7(4)
C134 C133 C132 . . 120.2(4)
C133 C134 C135 . . 120.3(3)
C134 C135 C136 . . 120.2(3)
C131 C136 C135 . . 119.9(3)
Cl3 C1 Cl4 . . 114.0(3)

loop_
_geom_bond_atom_site_label_1
_geom_bond_atom_site_label_2
_geom_bond_site_symmetry_2
_geom_bond_distance
Pt Cl1 . 2.3006(8)
Pt Cl1 5_655 2.3006(8)
Pt As1 5_655 2.3923(4)
Pt As1 . 2.3923(4)
As1 C121 . 1.930(3)
As1 C131 . 1.938(3)
As1 C111 . 1.938(3)
Cl3 C1 . 1.693(6)
Cl4 C1 . 1.750(6)
C111 C112 . 1.382(4)
C111 C116 . 1.392(4)
C112 C113 . 1.380(4)
C113 C114 . 1.369(5)
C114 C115 . 1.374(5)
C115 C116 . 1.379(4)
C121 C126 . 1.373(4)
C121 C122 . 1.388(4)
C122 C123 . 1.385(5)
C123 C124 . 1.372(6)
C124 C125 . 1.374(6)
C125 C126 . 1.384(4)
C131 C136 . 1.382(4)
C131 C132 . 1.384(4)
C132 C133 . 1.394(5)
C133 C134 . 1.362(6)
C134 C135 . 1.373(5)
C135 C136 . 1.383(4)
